data_8000468
loop_
_publ_author_name
'Matsunaga, Amane'
'Ogawa, Yuta'
'Kumaki, Daisuke'
'Tokito, Shizuo'
'Katagiri, Hiroshi'

_publ_section_title
;
 Control of Molecular Orientation in Organic Semiconductors Using Weak
 Iodine--Iodine Interactions
;
_journal_name_full 'The Journal of Physical Chemistry Letters'
_journal_page_first 111
_journal_page_last 116
_journal_paper_doi 10.1021/acs.jpclett.0c02978
_journal_year 2020
_chemical_formula_moiety 'C18 H9 I S2'
_chemical_formula_sum 'C18 H9 I S2'
_chemical_formula_weight 416.27
_space_group_crystal_system monoclinic
_space_group_IT_number 7
_space_group_name_Hall 'P -2yc'
_space_group_name_H-M_alt 'P 1 c 1'
_atom_sites_solution_hydrogens geom
_atom_sites_solution_primary direct
_atom_sites_solution_secondary difmap
_audit_creation_method SHELXL-2014/7
_cell_angle_alpha 90
_cell_angle_beta 91.034(12)
_cell_angle_gamma 90
_cell_formula_units_Z 4
_cell_length_a 5.9937(10)
_cell_length_b 31.533(5)
_cell_length_c 7.4479(9)
_cell_measurement_reflns_used 2337
_cell_measurement_temperature 93
_cell_measurement_theta_max 29.9090
_cell_measurement_theta_min 2.9940
_cell_volume 1407.4(4)
_computing_cell_refinement 'CrysAlisPro 1.171.40.53 (Rigaku OD, 2019)'
_computing_data_collection 'CrysAlisPro 1.171.40.53 (Rigaku OD, 2019)'
_computing_data_reduction 'CrysAlisPro 1.171.40.53 (Rigaku OD, 2019)'
_computing_molecular_graphics 'ORTEP-3 for Windows (Farrugia, 2012)'
_computing_publication_material 'Yadokari-XG (Wakita, Nemoto et al., 2009)'
_computing_structure_refinement 'SHELXL-2018/1 (Sheldrick, 2018)'
_computing_structure_solution 'SHELXT (Sheldrick, 2015)'
_diffrn_ambient_temperature 93
_diffrn_detector_area_resol_mean 28.5714
_diffrn_measured_fraction_theta_full 0.983
_diffrn_measured_fraction_theta_max 0.983
_diffrn_measurement_device_type 'Rigaku Saturn 70 CCD area detector'
_diffrn_measurement_method \w
_diffrn_radiation_type MoK\a
_diffrn_radiation_wavelength 0.71073
_diffrn_reflns_av_R_equivalents 0.1254
_diffrn_reflns_av_unetI/netI 0.0905
_diffrn_reflns_Laue_measured_fraction_full 0.983
_diffrn_reflns_Laue_measured_fraction_max 0.983
_diffrn_reflns_limit_h_max 6
_diffrn_reflns_limit_h_min -6
_diffrn_reflns_limit_k_max 36
_diffrn_reflns_limit_k_min -36
_diffrn_reflns_limit_l_max 8
_diffrn_reflns_limit_l_min -8
_diffrn_reflns_number 13489
_diffrn_reflns_point_group_measured_fraction_full 0.985
_diffrn_reflns_point_group_measured_fraction_max 0.985
_diffrn_reflns_theta_full 24.407
_diffrn_reflns_theta_max 24.407
_diffrn_reflns_theta_min 5.855
_diffrn_source 'Rotating Anode'
_exptl_absorpt_coefficient_mu 2.560
_exptl_absorpt_correction_T_max 1.00000
_exptl_absorpt_correction_T_min 0.50837
_exptl_absorpt_correction_type multi-scan
_exptl_absorpt_process_details
;
CrysAlisPro 1.171.38.43 (Rigaku Oxford Diffraction, 2015)
Empirical absorption correction using spherical harmonics,
 implemented in SCALE3 ABSPACK scaling algorithm.
;
_exptl_crystal_colour Brown
_exptl_crystal_density_diffrn 1.965
_exptl_crystal_description Platelet
_exptl_crystal_F_000 808
_exptl_crystal_size_max 0.200
_exptl_crystal_size_mid 0.100
_exptl_crystal_size_min 0.050
_refine_diff_density_max 6.141
_refine_diff_density_min -2.365
_refine_diff_density_rms 0.510
_refine_ls_abs_structure_details
;
 Refined as an inversion twin.
;
_refine_ls_abs_structure_Flack 0.47(16)
_refine_ls_extinction_method none
_refine_ls_goodness_of_fit_ref 1.844
_refine_ls_hydrogen_treatment constr
_refine_ls_matrix_type full
_refine_ls_number_parameters 362
_refine_ls_number_reflns 4528
_refine_ls_number_restraints 527
_refine_ls_restrained_S_all 1.792
_refine_ls_R_factor_all 0.1633
_refine_ls_R_factor_gt 0.1558
_refine_ls_shift/su_max 0.000
_refine_ls_shift/su_mean 0.000
_refine_ls_structure_factor_coef Fsqd
_refine_ls_weighting_details 'w=1/[\s^2^(Fo^2^)+(0.2000P)^2^] where P=(Fo^2^+2Fc^2^)/3'
_refine_ls_weighting_scheme calc
_refine_ls_wR_factor_gt 0.4193
_refine_ls_wR_factor_ref 0.4314
_reflns_Friedel_coverage 0.988
_reflns_Friedel_fraction_full 0.987
_reflns_Friedel_fraction_max 0.987
_reflns_number_gt 4013
_reflns_number_total 4528
_reflns_threshold_expression 'I > 2\s(I)'
_cod_data_source_file jz0c02978_si_002.cif
_cod_data_source_block 20200722_I-ATT
_cod_original_sg_symbol_H-M 'P c'
_cod_database_code 8000468
_shelx_shelxl_version_number 2014/7
_shelx_space_group_comment
;
The symmetry employed for this shelxl refinement is uniquely defined
by the following loop, which should always be used as a source of
symmetry information in preference to the above space-group names.
They are only intended as comments.
;
_shelx_estimated_absorpt_t_min 0.629
_shelx_estimated_absorpt_t_max 0.883
_oxdiff_exptl_absorpt_empirical_full_min 0.652
_oxdiff_exptl_absorpt_empirical_full_max 2.209
_oxdiff_exptl_absorpt_empirical_details
;
Empirical correction (ABSPACK) includes:
- Absorption correction using spherical harmonics
- Frame scaling
- Detector area scaling
;

loop_
_space_group_symop_operation_xyz
'x, y, z'
'x, -y, z+1/2'

loop_
_atom_site_label
_atom_site_type_symbol
_atom_site_fract_x
_atom_site_fract_y
_atom_site_fract_z
_atom_site_U_iso_or_equiv
_atom_site_adp_type
_atom_site_occupancy
_atom_site_site_symmetry_order
_atom_site_calc_flag
_atom_site_refinement_flags_posn
_atom_site_refinement_flags_adp
_atom_site_refinement_flags_occupancy
_atom_site_disorder_assembly
_atom_site_disorder_group
I1 I 0.3812(5) 0.54366(9) 0.2261(4) 0.0397(11) Uani 1 1 d . . . . .
C1 C 0.485(6) 0.6063(13) 0.246(6) 0.029(4) Uani 1 1 d D U . . .
S1 S 0.3302(17) 0.6454(3) 0.1787(15) 0.0280(16) Uani 1 1 d D U . . .
C2 C 0.527(5) 0.6833(8) 0.232(6) 0.030(4) Uani 1 1 d D U . . .
C3 C 0.534(5) 0.7276(9) 0.250(5) 0.034(4) Uani 1 1 d D U . . .
C4 C 0.740(5) 0.7411(8) 0.335(5) 0.034(4) Uani 1 1 d D U . . .
S2 S 0.9193(17) 0.6969(3) 0.3806(15) 0.0280(16) Uani 1 1 d D U . . .
C5 C 0.713(5) 0.6627(8) 0.300(6) 0.032(4) Uani 1 1 d D U . . .
C6 C 0.699(6) 0.6182(9) 0.302(6) 0.031(4) Uani 1 1 d D U . . .
H6 H 0.8100 0.6003 0.3349 0.037 Uiso 1 1 calc R U . . .
C7 C 0.140(7) 0.9055(11) 0.245(7) 0.045(5) Uani 1 1 d D U . . .
H7 H 0.0112 0.8992 0.1878 0.054 Uiso 1 1 calc R U . . .
C8 C 0.180(7) 0.9460(13) 0.303(6) 0.048(5) Uani 1 1 d D U . . .
H8 H 0.0724 0.9655 0.2822 0.058 Uiso 1 1 calc R U . . .
C9 C 0.377(7) 0.9597(13) 0.394(7) 0.049(6) Uani 1 1 d D U . . .
H9 H 0.3943 0.9866 0.4322 0.059 Uiso 1 1 calc R U . . .
C10 C 0.538(8) 0.9303(11) 0.419(7) 0.046(5) Uani 1 1 d D U . . .
H10 H 0.6703 0.9384 0.4675 0.055 Uiso 1 1 calc R U . . .
C11 C 0.506(7) 0.8864(12) 0.372(6) 0.043(4) Uani 1 1 d D U . . .
C12 C 0.307(6) 0.8723(11) 0.277(5) 0.043(4) Uani 1 1 d D U . . .
C13 C 0.261(7) 0.8310(10) 0.221(6) 0.041(4) Uani 1 1 d D U . . .
H13 H 0.1349 0.8241 0.1598 0.049 Uiso 1 1 calc R U . . .
C14 C 0.423(6) 0.8013(10) 0.266(5) 0.038(4) Uani 1 1 d D U . . .
C15 C 0.626(6) 0.8144(10) 0.355(5) 0.038(4) Uani 1 1 d D U . . .
C16 C 0.659(8) 0.8560(11) 0.411(7) 0.041(4) Uani 1 1 d D U . . .
H16 H 0.7843 0.8628 0.4732 0.049 Uiso 1 1 calc R U . . .
C17 C 0.783(7) 0.7816(9) 0.383(5) 0.037(4) Uani 1 1 d D U . . .
H17 H 0.9158 0.7878 0.4349 0.045 Uiso 1 1 calc R U . . .
C18 C 0.376(7) 0.7582(9) 0.225(6) 0.037(4) Uani 1 1 d D U . . .
H18 H 0.2393 0.7510 0.1825 0.045 Uiso 1 1 calc R U . . .
I2 I -0.1154(5) 0.53944(9) 0.7770(4) 0.0389(11) Uani 1 1 d . . . . .
C19 C 0.008(7) 0.6016(14) 0.786(6) 0.035(5) Uani 1 1 d D U . . .
S3 S -0.1661(17) 0.6405(3) 0.8594(14) 0.028(2) Uani 1 1 d D U . . .
C20 C 0.031(5) 0.6777(9) 0.808(6) 0.034(4) Uani 1 1 d D U . . .
C21 C 0.034(6) 0.7232(9) 0.814(6) 0.038(4) Uani 1 1 d D U . . .
C22 C 0.245(6) 0.7369(9) 0.744(6) 0.040(5) Uani 1 1 d D U . . .
S4 S 0.4169(17) 0.6954(3) 0.6753(14) 0.028(2) Uani 1 1 d D U . . .
C23 C 0.215(5) 0.6580(9) 0.744(6) 0.032(4) Uani 1 1 d D U . . .
C24 C 0.204(7) 0.6148(10) 0.715(6) 0.034(4) Uani 1 1 d D U . . .
H24 H 0.3057 0.5986 0.6599 0.041 Uiso 1 1 calc R U . . .
C25 C -0.334(7) 0.8989(11) 0.927(6) 0.046(5) Uani 1 1 d D U . . .
H25 H -0.4608 0.8908 0.9792 0.055 Uiso 1 1 calc R U . . .
C26 C -0.289(7) 0.9399(12) 0.904(6) 0.047(5) Uani 1 1 d D U . . .
H26 H -0.3927 0.9586 0.9401 0.057 Uiso 1 1 calc R U . . .
C27 C -0.094(7) 0.9566(12) 0.828(6) 0.047(5) Uani 1 1 d D U . . .
H27 H -0.0746 0.9848 0.8174 0.057 Uiso 1 1 calc R U . . .
C28 C 0.067(8) 0.9289(11) 0.772(7) 0.046(5) Uani 1 1 d D U . . .
H28 H 0.1949 0.9380 0.7238 0.055 Uiso 1 1 calc R U . . .
C29 C 0.021(7) 0.8852(12) 0.794(6) 0.043(4) Uani 1 1 d D U . . .
C30 C -0.180(6) 0.8679(10) 0.867(5) 0.043(4) Uani 1 1 d D U . . .
C31 C -0.220(7) 0.8248(10) 0.892(6) 0.039(4) Uani 1 1 d D U . . .
H31 H -0.3463 0.8160 0.9440 0.047 Uiso 1 1 calc R U . . .
C32 C -0.060(6) 0.7951(10) 0.836(5) 0.037(4) Uani 1 1 d D U . . .
C33 C 0.145(6) 0.8110(10) 0.768(5) 0.037(4) Uani 1 1 d D U . . .
C34 C 0.183(9) 0.8547(11) 0.751(6) 0.039(4) Uani 1 1 d D U . . .
H34 H 0.3157 0.8636 0.7115 0.047 Uiso 1 1 calc R U . . .
C35 C 0.296(7) 0.7780(9) 0.724(5) 0.038(3) Uani 1 1 d D U . . .
H35 H 0.4310 0.7849 0.6815 0.046 Uiso 1 1 calc R U . . .
C36 C -0.119(7) 0.7530(9) 0.867(6) 0.038(3) Uani 1 1 d D U . . .
H36 H -0.2485 0.7458 0.9176 0.046 Uiso 1 1 calc R U . . .

loop_
_atom_site_aniso_label
_atom_site_aniso_U_11
_atom_site_aniso_U_22
_atom_site_aniso_U_33
_atom_site_aniso_U_23
_atom_site_aniso_U_13
_atom_site_aniso_U_12
I1 0.0136(17) 0.071(2) 0.034(2) 0.0053(13) -0.0070(15) -0.0010(14)
C1 0.023(7) 0.043(5) 0.021(8) 0.000(7) 0.000(7) -0.002(5)
S1 0.012(3) 0.054(3) 0.019(3) 0.001(3) 0.002(3) -0.001(2)
C2 0.019(6) 0.044(4) 0.026(8) 0.003(7) 0.000(6) -0.001(4)
C3 0.026(6) 0.046(4) 0.030(9) 0.007(7) -0.002(7) 0.000(4)
C4 0.025(7) 0.045(5) 0.033(10) 0.008(7) 0.000(7) -0.005(5)
S2 0.012(3) 0.054(3) 0.019(3) 0.001(3) 0.002(3) -0.001(2)
C5 0.022(6) 0.045(5) 0.028(8) 0.000(7) -0.005(7) -0.001(5)
C6 0.023(6) 0.044(5) 0.025(8) 0.000(7) -0.003(7) 0.003(5)
C7 0.032(10) 0.054(7) 0.050(12) 0.005(10) -0.001(10) 0.000(8)
C8 0.036(11) 0.056(8) 0.053(13) 0.001(11) -0.002(11) 0.001(9)
C9 0.037(11) 0.056(8) 0.055(13) -0.003(10) -0.003(11) 0.002(8)
C10 0.032(11) 0.055(7) 0.051(12) 0.002(10) 0.000(10) -0.001(7)
C11 0.029(9) 0.054(6) 0.047(11) 0.004(8) 0.001(9) 0.000(6)
C12 0.031(9) 0.052(6) 0.047(11) 0.008(8) -0.002(9) -0.001(7)
C13 0.031(9) 0.051(6) 0.042(11) 0.010(9) -0.003(9) -0.001(7)
C14 0.029(7) 0.049(5) 0.036(9) 0.006(7) 0.000(7) -0.002(5)
C15 0.029(7) 0.051(5) 0.035(9) 0.005(7) -0.001(7) -0.001(5)
C16 0.029(9) 0.052(6) 0.042(11) 0.003(8) 0.001(9) -0.001(6)
C17 0.030(6) 0.048(4) 0.034(7) 0.004(5) -0.001(6) 0.000(4)
C18 0.030(6) 0.048(4) 0.034(7) 0.004(5) -0.001(6) 0.000(4)
I2 0.0154(17) 0.072(2) 0.029(2) 0.0021(14) 0.0004(14) 0.0009(15)
C19 0.032(8) 0.043(6) 0.030(10) 0.004(8) 0.005(8) -0.004(5)
S3 0.009(4) 0.058(5) 0.016(4) 0.006(4) -0.003(3) -0.003(3)
C20 0.024(6) 0.047(4) 0.032(9) 0.000(7) 0.005(7) -0.003(5)
C21 0.032(7) 0.049(4) 0.033(9) -0.002(7) 0.006(7) -0.002(5)
C22 0.035(7) 0.048(4) 0.037(10) 0.002(8) 0.005(8) -0.005(5)
S4 0.015(4) 0.056(4) 0.013(4) 0.006(4) -0.004(3) -0.003(3)
C23 0.021(6) 0.046(5) 0.030(8) 0.005(7) 0.003(7) -0.002(5)
C24 0.028(7) 0.045(5) 0.031(9) 0.005(7) 0.006(7) 0.003(5)
C25 0.043(10) 0.059(7) 0.035(12) -0.007(10) -0.009(10) 0.002(8)
C26 0.042(11) 0.060(7) 0.039(12) -0.005(10) -0.007(11) 0.005(9)
C27 0.045(12) 0.058(8) 0.039(12) -0.003(10) -0.006(11) 0.005(8)
C28 0.044(11) 0.055(7) 0.038(12) -0.004(10) -0.005(10) 0.002(7)
C29 0.042(9) 0.055(6) 0.033(10) -0.002(8) -0.009(9) 0.000(6)
C30 0.039(9) 0.057(6) 0.033(10) -0.003(8) -0.009(8) 0.002(7)
C31 0.034(9) 0.057(6) 0.027(10) -0.001(9) -0.008(8) 0.003(7)
C32 0.033(7) 0.052(5) 0.027(9) -0.001(7) -0.004(7) -0.002(5)
C33 0.033(8) 0.051(5) 0.029(9) 0.004(7) -0.005(7) -0.001(5)
C34 0.037(9) 0.051(5) 0.030(10) 0.002(9) -0.008(9) -0.002(6)
C35 0.033(6) 0.049(4) 0.033(7) 0.001(5) -0.001(6) -0.003(4)
C36 0.033(6) 0.049(4) 0.033(7) 0.001(5) -0.001(6) -0.003(4)

loop_
_atom_type_symbol
_atom_type_description
_atom_type_scat_dispersion_real
_atom_type_scat_dispersion_imag
_atom_type_scat_source
C C 0.0033 0.0016 'International Tables Vol C Tables 4.2.6.8 and 6.1.1.4'
H H 0.0000 0.0000 'International Tables Vol C Tables 4.2.6.8 and 6.1.1.4'
S S 0.1246 0.1234 'International Tables Vol C Tables 4.2.6.8 and 6.1.1.4'
I I -0.4742 1.8119 'International Tables Vol C Tables 4.2.6.8 and 6.1.1.4'

loop_
_geom_angle_atom_site_label_1
_geom_angle_atom_site_label_2
_geom_angle_atom_site_label_3
_geom_angle
_geom_angle_site_symmetry_1
_geom_angle_site_symmetry_3
_geom_angle_publ_flag
C6 C1 S1 114(3) . . ?
C6 C1 I1 123(3) . . ?
S1 C1 I1 122.1(19) . . ?
C1 S1 C2 93.9(17) . . ?
C5 C2 C3 114(2) . . ?
C5 C2 S1 107.7(19) . . ?
C3 C2 S1 137(2) . . ?
C18 C3 C2 132(3) . . ?
C18 C3 C4 116(3) . . ?
C2 C3 C4 111(2) . . ?
C17 C4 C3 124(3) . . ?
C17 C4 S2 125(3) . . ?
C3 C4 S2 111(2) . . ?
C5 S2 C4 89.8(15) . . ?
C2 C5 C6 115(2) . . ?
C2 C5 S2 113(2) . . ?
C6 C5 S2 131(2) . . ?
C1 C6 C5 109(3) . . ?
C1 C6 H6 125.7 . . ?
C5 C6 H6 125.7 . . ?
C8 C7 C12 120(4) . . ?
C8 C7 H7 119.8 . . ?
C12 C7 H7 119.8 . . ?
C7 C8 C9 125(5) . . ?
C7 C8 H8 117.6 . . ?
C9 C8 H8 117.6 . . ?
C10 C9 C8 117(4) . . ?
C10 C9 H9 121.7 . . ?
C8 C9 H9 121.7 . . ?
C9 C10 C11 122(4) . . ?
C9 C10 H10 118.9 . . ?
C11 C10 H10 118.9 . . ?
C16 C11 C10 123(4) . . ?
C16 C11 C12 116(3) . . ?
C10 C11 C12 121(4) . . ?
C13 C12 C11 126(3) . . ?
C13 C12 C7 119(3) . . ?
C11 C12 C7 114(3) . . ?
C14 C13 C12 115(3) . . ?
C14 C13 H13 122.5 . . ?
C12 C13 H13 122.5 . . ?
C13 C14 C18 117(3) . . ?
C13 C14 C15 120(3) . . ?
C18 C14 C15 123(3) . . ?
C16 C15 C17 124(3) . . ?
C16 C15 C14 122(3) . . ?
C17 C15 C14 114(3) . . ?
C11 C16 C15 121(4) . . ?
C11 C16 H16 119.6 . . ?
C15 C16 H16 119.6 . . ?
C4 C17 C15 122(3) . . ?
C4 C17 H17 119.0 . . ?
C15 C17 H17 119.0 . . ?
C3 C18 C14 121(3) . . ?
C3 C18 H18 119.7 . . ?
C14 C18 H18 119.7 . . ?
C24 C19 S3 116(3) . . ?
C24 C19 I2 125(3) . . ?
S3 C19 I2 117.6(19) . . ?
C19 S3 C20 89.6(17) . . ?
C23 C20 C21 117(2) . . ?
C23 C20 S3 109(2) . . ?
C21 C20 S3 134(3) . . ?
C36 C21 C20 133(3) . . ?
C36 C21 C22 119(3) . . ?
C20 C21 C22 108(3) . . ?
C35 C22 C21 122(3) . . ?
C35 C22 S4 124(3) . . ?
C21 C22 S4 114(2) . . ?
C22 S4 C23 90.3(15) . . ?
C20 C23 C24 118(3) . . ?
C20 C23 S4 111(2) . . ?
C24 C23 S4 130(3) . . ?
C19 C24 C23 106(3) . . ?
C19 C24 H24 126.8 . . ?
C23 C24 H24 126.8 . . ?
C26 C25 C30 120(3) . . ?
C26 C25 H25 120.1 . . ?
C30 C25 H25 120.1 . . ?
C25 C26 C27 126(3) . . ?
C25 C26 H26 117.2 . . ?
C27 C26 H26 117.2 . . ?
C28 C27 C26 118(4) . . ?
C28 C27 H27 120.8 . . ?
C26 C27 H27 120.8 . . ?
C27 C28 C29 116(4) . . ?
C27 C28 H28 121.8 . . ?
C29 C28 H28 121.8 . . ?
C34 C29 C28 120(4) . . ?
C34 C29 C30 114(3) . . ?
C28 C29 C30 125(4) . . ?
C31 C30 C25 121(3) . . ?
C31 C30 C29 125(3) . . ?
C25 C30 C29 114(3) . . ?
C30 C31 C32 119(4) . . ?
C30 C31 H31 120.4 . . ?
C32 C31 H31 120.4 . . ?
C36 C32 C31 114(3) . . ?
C36 C32 C33 128(3) . . ?
C31 C32 C33 118(3) . . ?
C34 C33 C35 127(4) . . ?
C34 C33 C32 121(4) . . ?
C35 C33 C32 112(3) . . ?
C33 C34 C29 123(4) . . ?
C33 C34 H34 118.7 . . ?
C29 C34 H34 118.7 . . ?
C22 C35 C33 122(3) . . ?
C22 C35 H35 118.9 . . ?
C33 C35 H35 118.9 . . ?
C21 C36 C32 116(3) . . ?
C21 C36 H36 122.2 . . ?
C32 C36 H36 122.2 . . ?

loop_
_geom_bond_atom_site_label_1
_geom_bond_atom_site_label_2
_geom_bond_distance
_geom_bond_site_symmetry_2
_geom_bond_publ_flag
I1 C1 2.08(4) . ?
C1 C6 1.39(3) . ?
C1 S1 1.62(4) . ?
S1 C2 1.72(2) . ?
C2 C5 1.38(3) . ?
C2 C3 1.40(3) . ?
C3 C18 1.36(3) . ?
C3 C4 1.44(3) . ?
C4 C17 1.35(3) . ?
C4 S2 1.79(2) . ?
S2 C5 1.74(2) . ?
C5 C6 1.41(3) . ?
C6 H6 0.9000 . ?
C7 C8 1.37(3) . ?
C7 C12 1.46(3) . ?
C7 H7 0.9000 . ?
C8 C9 1.42(3) . ?
C8 H8 0.9000 . ?
C9 C10 1.35(3) . ?
C9 H9 0.9000 . ?
C10 C11 1.44(3) . ?
C10 H10 0.9000 . ?
C11 C16 1.36(6) . ?
C11 C12 1.45(3) . ?
C12 C13 1.39(3) . ?
C13 C14 1.39(3) . ?
C13 H13 0.9000 . ?
C14 C18 1.42(3) . ?
C14 C15 1.44(3) . ?
C15 C16 1.39(3) . ?
C15 C17 1.41(3) . ?
C16 H16 0.9000 . ?
C17 H17 0.9000 . ?
C18 H18 0.9000 . ?
I2 C19 2.10(4) . ?
C19 C24 1.36(3) . ?
C19 S3 1.71(4) . ?
S3 C20 1.71(2) . ?
C20 C23 1.36(3) . ?
C20 C21 1.43(3) . ?
C21 C36 1.37(3) . ?
C21 C22 1.44(3) . ?
C22 C35 1.34(3) . ?
C22 S4 1.75(3) . ?
S4 C23 1.77(2) . ?
C23 C24 1.38(3) . ?
C24 H24 0.9000 . ?
C25 C26 1.33(3) . ?
C25 C30 1.42(3) . ?
C25 H25 0.9000 . ?
C26 C27 1.41(3) . ?
C26 H26 0.9000 . ?
C27 C28 1.37(3) . ?
C27 H27 0.9000 . ?
C28 C29 1.42(3) . ?
C28 H28 0.9000 . ?
C29 C34 1.41(7) . ?
C29 C30 1.44(3) . ?
C30 C31 1.39(3) . ?
C31 C32 1.41(3) . ?
C31 H31 0.9000 . ?
C32 C36 1.39(3) . ?
C32 C33 1.43(3) . ?
C33 C34 1.40(3) . ?
C33 C35 1.42(3) . ?
C34 H34 0.9000 . ?
C35 H35 0.9000 . ?
C36 H36 0.9000 . ?

loop_
_geom_torsion_atom_site_label_1
_geom_torsion_atom_site_label_2
_geom_torsion_atom_site_label_3
_geom_torsion_atom_site_label_4
_geom_torsion
_geom_torsion_site_symmetry_1
_geom_torsion_site_symmetry_2
_geom_torsion_site_symmetry_3
_geom_torsion_site_symmetry_4
_geom_torsion_publ_flag
C6 C1 S1 C2 -4(4) . . . . ?
I1 C1 S1 C2 -178(3) . . . . ?
C1 S1 C2 C5 1(4) . . . . ?
C1 S1 C2 C3 -167(5) . . . . ?
C5 C2 C3 C18 -169(4) . . . . ?
S1 C2 C3 C18 -2(7) . . . . ?
C5 C2 C3 C4 1(5) . . . . ?
S1 C2 C3 C4 168(4) . . . . ?
C18 C3 C4 C17 -2.3(19) . . . . ?
C2 C3 C4 C17 -174(3) . . . . ?
C18 C3 C4 S2 174(3) . . . . ?
C2 C3 C4 S2 2(3) . . . . ?
C17 C4 S2 C5 173(3) . . . . ?
C3 C4 S2 C5 -3(2) . . . . ?
C3 C2 C5 C6 173(4) . . . . ?
S1 C2 C5 C6 2(5) . . . . ?
C3 C2 C5 S2 -3(5) . . . . ?
S1 C2 C5 S2 -174(2) . . . . ?
C4 S2 C5 C2 4(4) . . . . ?
C4 S2 C5 C6 -172(5) . . . . ?
S1 C1 C6 C5 6(5) . . . . ?
I1 C1 C6 C5 180(3) . . . . ?
C2 C5 C6 C1 -5(6) . . . . ?
S2 C5 C6 C1 171(4) . . . . ?
C12 C7 C8 C9 1(3) . . . . ?
C7 C8 C9 C10 2(3) . . . . ?
C8 C9 C10 C11 -5(6) . . . . ?
C9 C10 C11 C16 -174(5) . . . . ?
C9 C10 C11 C12 6(6) . . . . ?
C16 C11 C12 C13 -1(3) . . . . ?
C10 C11 C12 C13 178(4) . . . . ?
C16 C11 C12 C7 177(4) . . . . ?
C10 C11 C12 C7 -4(5) . . . . ?
C8 C7 C12 C13 178(3) . . . . ?
C8 C7 C12 C11 0(4) . . . . ?
C11 C12 C13 C14 1(3) . . . . ?
C7 C12 C13 C14 -176(4) . . . . ?
C12 C13 C14 C18 175(3) . . . . ?
C12 C13 C14 C15 -3(4) . . . . ?
C13 C14 C15 C16 5(5) . . . . ?
C18 C14 C15 C16 -173(4) . . . . ?
C13 C14 C15 C17 -176(4) . . . . ?
C18 C14 C15 C17 6(5) . . . . ?
C10 C11 C16 C15 -177(4) . . . . ?
C12 C11 C16 C15 2(5) . . . . ?
C17 C15 C16 C11 177(4) . . . . ?
C14 C15 C16 C11 -4(6) . . . . ?
C3 C4 C17 C15 0.7(19) . . . . ?
S2 C4 C17 C15 -175(3) . . . . ?
C16 C15 C17 C4 177(4) . . . . ?
C14 C15 C17 C4 -2(4) . . . . ?
C2 C3 C18 C14 175(4) . . . . ?
C4 C3 C18 C14 6(4) . . . . ?
C13 C14 C18 C3 174(4) . . . . ?
C15 C14 C18 C3 -8(5) . . . . ?
C24 C19 S3 C20 -4(4) . . . . ?
I2 C19 S3 C20 -174(3) . . . . ?
C19 S3 C20 C23 -1(4) . . . . ?
C19 S3 C20 C21 176(5) . . . . ?
C23 C20 C21 C36 179(5) . . . . ?
S3 C20 C21 C36 2(9) . . . . ?
C23 C20 C21 C22 1(6) . . . . ?
S3 C20 C21 C22 -177(4) . . . . ?
C36 C21 C22 C35 -2(7) . . . . ?
C20 C21 C22 C35 177(4) . . . . ?
C36 C21 C22 S4 -178(4) . . . . ?
C20 C21 C22 S4 1(5) . . . . ?
C35 C22 S4 C23 -178(4) . . . . ?
C21 C22 S4 C23 -2(4) . . . . ?
C21 C20 C23 C24 -171(4) . . . . ?
S3 C20 C23 C24 6(6) . . . . ?
C21 C20 C23 S4 -2(6) . . . . ?
S3 C20 C23 S4 176(2) . . . . ?
C22 S4 C23 C20 2(4) . . . . ?
C22 S4 C23 C24 170(5) . . . . ?
S3 C19 C24 C23 7(5) . . . . ?
I2 C19 C24 C23 177(3) . . . . ?
C20 C23 C24 C19 -9(6) . . . . ?
S4 C23 C24 C19 -176(4) . . . . ?
C30 C25 C26 C27 -2(3) . . . . ?
C25 C26 C27 C28 0(3) . . . . ?
C26 C27 C28 C29 0(5) . . . . ?
C27 C28 C29 C34 -176(4) . . . . ?
C27 C28 C29 C30 1(6) . . . . ?
C26 C25 C30 C31 179(3) . . . . ?
C26 C25 C30 C29 3(4) . . . . ?
C34 C29 C30 C31 -2(3) . . . . ?
C28 C29 C30 C31 -178(4) . . . . ?
C34 C29 C30 C25 174(4) . . . . ?
C28 C29 C30 C25 -2(5) . . . . ?
C25 C30 C31 C32 -178(4) . . . . ?
C29 C30 C31 C32 -3(3) . . . . ?
C30 C31 C32 C36 -179(3) . . . . ?
C30 C31 C32 C33 5(4) . . . . ?
C36 C32 C33 C34 -178(4) . . . . ?
C31 C32 C33 C34 -2(4) . . . . ?
C36 C32 C33 C35 2(3) . . . . ?
C31 C32 C33 C35 177(3) . . . . ?
C35 C33 C34 C29 178(3) . . . . ?
C32 C33 C34 C29 -2(5) . . . . ?
C28 C29 C34 C33 -179(4) . . . . ?
C30 C29 C34 C33 4(5) . . . . ?
C21 C22 C35 C33 -1(6) . . . . ?
S4 C22 C35 C33 175(3) . . . . ?
C34 C33 C35 C22 -180(4) . . . . ?
C32 C33 C35 C22 1(3) . . . . ?
C20 C21 C36 C32 -174(5) . . . . ?
C22 C21 C36 C32 4(6) . . . . ?
C31 C32 C36 C21 -180(4) . . . . ?
C33 C32 C36 C21 -4(5) . . . . ?
